data_1569738
loop_
_publ_author_name
'Yamaguchi, Kohei'
'Uemura, Yuya'
'Sugimoto, Hideki'
'Ito, Rin'
'Morimoto, Yuma'
'Itoh, Shinobu'

_publ_section_title
;
 Mechanistic studies on catalytic alkane oxidation by Murahashi's
 O2/copper(ii)/aldehyde system
;
_journal_issue 20
_journal_name_full 'Catalysis Science &amp; Technology'
_journal_page_first 5859
_journal_page_last 5867
_journal_paper_doi 10.1039/D3CY00944K
_journal_volume 13
_journal_year 2023
_chemical_formula_moiety 'C19 H27 Cu N5, 2(Cl O4)'
_chemical_formula_sum 'C19 H27 Cl2 Cu N5 O8'
_chemical_formula_weight 587.89
_space_group_crystal_system monoclinic
_space_group_IT_number 14
_space_group_name_Hall '-P 2ybc'
_space_group_name_H-M_alt 'P 1 21/c 1'
_atom_sites_solution_hydrogens geom
_atom_sites_solution_primary dual
_audit_creation_date 2023-05-12
_audit_creation_method
;
Olex2 1.2
(compiled 2018.05.29 svn.r3508 for OlexSys, GUI svn.r5506)
;
_audit_update_record
;
2023-05-15 deposited with the CCDC.	2023-07-18 downloaded from the CCDC.
;
_cell_angle_alpha 90
_cell_angle_beta 99.433(7)
_cell_angle_gamma 90
_cell_formula_units_Z 4
_cell_length_a 11.4909(12)
_cell_length_b 9.9244(12)
_cell_length_c 21.336(2)
_cell_measurement_reflns_used 21314
_cell_measurement_temperature 115
_cell_measurement_theta_max 54.97
_cell_measurement_theta_min 4.54
_cell_volume 2400.3(4)
_computing_molecular_graphics 'Olex2 (Dolomanov et al., 2009)'
_computing_publication_material 'Olex2 (Dolomanov et al., 2009)'
_computing_structure_refinement 'ShelXL (Sheldrick, 2015)'
_computing_structure_solution 'ShelXT (Sheldrick, 2015)'
_diffrn_ambient_temperature 115
_diffrn_detector 'Image Plate'
_diffrn_detector_type 'Rigaku IP'
_diffrn_measured_fraction_theta_full 0.997
_diffrn_measured_fraction_theta_max 0.998
_diffrn_measurement_device 'four-circle diffractometer'
_diffrn_measurement_device_type 'R-AXIS RAPID'
_diffrn_measurement_method '\w scans'
_diffrn_radiation_monochromator graphite
_diffrn_radiation_probe x-ray
_diffrn_radiation_type MoK\a
_diffrn_radiation_wavelength 0.71075
_diffrn_reflns_av_R_equivalents 0.0715
_diffrn_reflns_av_unetI/netI 0.0648
_diffrn_reflns_Laue_measured_fraction_full 0.997
_diffrn_reflns_Laue_measured_fraction_max 0.998
_diffrn_reflns_limit_h_max 14
_diffrn_reflns_limit_h_min -14
_diffrn_reflns_limit_k_max 12
_diffrn_reflns_limit_k_min -12
_diffrn_reflns_limit_l_max 24
_diffrn_reflns_limit_l_min -27
_diffrn_reflns_number 21314
_diffrn_reflns_point_group_measured_fraction_full 0.997
_diffrn_reflns_point_group_measured_fraction_max 0.998
_diffrn_reflns_theta_full 25.242
_diffrn_reflns_theta_max 27.486
_diffrn_reflns_theta_min 2.269
_diffrn_source 'sealed X-ray tube'
_diffrn_source_target Mo
_exptl_absorpt_coefficient_mu 1.188
_exptl_absorpt_correction_type empirical
_exptl_crystal_colour 'clear light blue'
_exptl_crystal_colour_lustre clear
_exptl_crystal_colour_modifier light
_exptl_crystal_colour_primary blue
_exptl_crystal_density_diffrn 1.627
_exptl_crystal_description plate
_exptl_crystal_F_000 1212
_exptl_crystal_size_max 0.1
_exptl_crystal_size_mid 0.08
_exptl_crystal_size_min 0.08
_exptl_transmission_factor_max 0.910
_exptl_transmission_factor_min 0.891
_refine_diff_density_max 1.786
_refine_diff_density_min -1.706
_refine_diff_density_rms 0.183
_refine_ls_extinction_method none
_refine_ls_goodness_of_fit_ref 1.041
_refine_ls_hydrogen_treatment constr
_refine_ls_matrix_type full
_refine_ls_number_parameters 319
_refine_ls_number_reflns 5484
_refine_ls_number_restraints 0
_refine_ls_restrained_S_all 1.041
_refine_ls_R_factor_all 0.1203
_refine_ls_R_factor_gt 0.1001
_refine_ls_shift/su_max 0.000
_refine_ls_shift/su_mean 0.000
_refine_ls_structure_factor_coef Fsqd
_refine_ls_weighting_details 'w=1/[\s^2^(Fo^2^)+(0.0160P)^2^+60.0982P] where P=(Fo^2^+2Fc^2^)/3'
_refine_ls_weighting_scheme calc
_refine_ls_wR_factor_gt 0.2412
_refine_ls_wR_factor_ref 0.2545
_reflns_Friedel_coverage 0.000
_reflns_number_gt 4356
_reflns_number_total 5484
_reflns_threshold_expression 'I > 2\s(I)'
_cod_data_source_file d3cy00944k2.cif
_cod_data_source_block shelx_trans_CCDC3
_cod_depositor_comments 'Adding full bibliography for 1569735--1569739.cif.'
_cod_original_cell_volume 2400.2(5)
_cod_database_code 1569738
_shelx_shelxl_version_number 2018/1
_shelx_space_group_comment
;
The symmetry employed for this shelxl refinement is uniquely defined
by the following loop, which should always be used as a source of
symmetry information in preference to the above space-group names.
They are only intended as comments.
;
_shelx_estimated_absorpt_t_max 0.911
_shelx_estimated_absorpt_t_min 0.890
_olex2_refinement_description
;
1. Fixed Uiso
 At 1.2 times of:
  All C(H) groups, All C(H,H) groups
 At 1.5 times of:
  All C(H,H,H) groups
2.a Secondary CH2 refined with riding coordinates:
 C00K(H00A,H00B), C00L(H00C,H00D), C00P(H00H,H00J), C00U(H00P,H00Q), C00X(H00R,
 H00U)
2.b Aromatic/amide H refined with riding coordinates:
 C00I(H00I), C00M(H00M), C00N(H00N), C00S(H00S), C00T(H00T), C00V(H00V),
 C00W(H00W), C00Z(H00Z)
2.c Idealised Me refined as rotating group:
 C00O(H00E,H00F,H00G), C00R(H00K,H00L,H00O), C00Y(H00X,H00Y,H)
;
_olex2_submission_special_instructions 'No special instructions were received'

loop_
_space_group_symop_operation_xyz
'x, y, z'
'-x, y+1/2, -z+1/2'
'-x, -y, -z'
'x, -y-1/2, z-1/2'

loop_
_atom_site_label
_atom_site_type_symbol
_atom_site_fract_x
_atom_site_fract_y
_atom_site_fract_z
_atom_site_U_iso_or_equiv
_atom_site_adp_type
_atom_site_occupancy
_atom_site_site_symmetry_order
_atom_site_calc_flag
_atom_site_refinement_flags_posn
_atom_site_refinement_flags_adp
_atom_site_refinement_flags_occupancy
_atom_site_disorder_assembly
_atom_site_disorder_group
Cu01 Cu 0.20859(8) 0.70264(11) 0.64464(4) 0.0237(3) Uani 1 1 d . . . . .
Cl02 Cl 0.54247(16) 0.8577(2) 0.62109(9) 0.0277(4) Uani 1 1 d . . . . .
Cl03 Cl -0.01603(17) 0.8265(2) 0.39663(9) 0.0271(4) Uani 1 1 d . . . . .
O004 O 0.0938(5) 0.7546(7) 0.4142(3) 0.0359(14) Uani 1 1 d . . . . .
O005 O -0.1134(5) 0.7469(7) 0.4122(3) 0.0344(14) Uani 1 1 d . . . . .
O006 O 0.4888(5) 0.7913(7) 0.6690(3) 0.0369(15) Uani 1 1 d . . . . .
O007 O 0.5055(6) 0.9958(7) 0.6166(3) 0.0417(16) Uani 1 1 d . . . . .
O008 O -0.0101(6) 0.9515(7) 0.4307(3) 0.0388(15) Uani 1 1 d . . . . .
O009 O 0.6695(5) 0.8514(8) 0.6385(3) 0.0428(17) Uani 1 1 d . . . . .
O00A O -0.0347(5) 0.8479(7) 0.3291(3) 0.0358(15) Uani 1 1 d . . . . .
N00B N 0.2232(6) 0.8298(7) 0.5762(3) 0.0249(14) Uani 1 1 d . . . . .
N00C N 0.2481(5) 0.8418(7) 0.7148(3) 0.0246(14) Uani 1 1 d . . . . .
N00D N 0.2953(6) 0.5539(8) 0.6042(3) 0.0262(14) Uani 1 1 d . . . . .
N00E N 0.0197(6) 0.6828(7) 0.6217(3) 0.0238(14) Uani 1 1 d . . . . .
O00F O 0.5077(6) 0.7942(9) 0.5611(3) 0.050(2) Uani 1 1 d . . . . .
N00G N 0.2321(5) 0.5714(7) 0.7189(3) 0.0214(13) Uani 1 1 d . . . . .
C00H C 0.3560(7) 0.4737(9) 0.6486(4) 0.0255(16) Uani 1 1 d . . . . .
C00I C 0.2949(7) 0.8712(10) 0.8274(4) 0.0303(18) Uani 1 1 d . . . . .
H00I H 0.302865 0.834018 0.868953 0.036 Uiso 1 1 calc R . . . .
C00J C 0.2612(6) 0.7900(9) 0.7746(3) 0.0262(17) Uani 1 1 d . . . . .
C00K C 0.3527(7) 0.5197(9) 0.7153(4) 0.0263(17) Uani 1 1 d . . . . .
H00A H 0.371863 0.443500 0.745215 0.032 Uiso 1 1 calc R . . . .
H00B H 0.411712 0.591711 0.727307 0.032 Uiso 1 1 calc R . . . .
C00L C 0.0191(7) 0.4874(9) 0.6984(4) 0.0253(16) Uani 1 1 d . . . . .
H00C H -0.027933 0.405716 0.703648 0.030 Uiso 1 1 calc R . . . .
H00D H 0.000670 0.555268 0.729366 0.030 Uiso 1 1 calc R . . . .
C00M C 0.2934(7) 0.5254(9) 0.5424(4) 0.0301(18) Uani 1 1 d . . . . .
H00M H 0.249202 0.581442 0.511098 0.036 Uiso 1 1 calc R . . . .
C00N C 0.2692(8) 0.9716(9) 0.7079(4) 0.0317(18) Uani 1 1 d . . . . .
H00N H 0.260550 1.007801 0.666202 0.038 Uiso 1 1 calc R . . . .
C00O C -0.0377(7) 0.7757(9) 0.6603(4) 0.0280(17) Uani 1 1 d . . . . .
H00E H -0.012650 0.754885 0.705403 0.042 Uiso 1 1 calc GR . . . .
H00F H -0.123467 0.765899 0.649432 0.042 Uiso 1 1 calc GR . . . .
H00G H -0.015305 0.868416 0.651921 0.042 Uiso 1 1 calc GR . . . .
C00P C 0.1499(7) 0.4516(9) 0.7143(3) 0.0257(17) Uani 1 1 d . . . . .
H00H H 0.163721 0.402713 0.755333 0.031 Uiso 1 1 calc R . . . .
H00J H 0.169769 0.389634 0.681298 0.031 Uiso 1 1 calc R . . . .
C00Q C 0.2428(7) 0.9086(10) 0.5392(4) 0.0319(19) Uani 1 1 d . . . . .
C00R C -0.0227(7) 0.7127(9) 0.5538(4) 0.0274(17) Uani 1 1 d . . . . .
H00K H -0.005153 0.806835 0.545040 0.041 Uiso 1 1 calc GR . . . .
H00L H -0.108054 0.697849 0.544154 0.041 Uiso 1 1 calc GR . . . .
H00O H 0.017104 0.653300 0.527363 0.041 Uiso 1 1 calc GR . . . .
C00S C 0.4148(7) 0.3600(9) 0.6329(4) 0.0314(18) Uani 1 1 d . . . . .
H00S H 0.454658 0.302237 0.664888 0.038 Uiso 1 1 calc R . . . .
C00T C 0.3164(7) 1.0043(11) 0.8194(4) 0.036(2) Uani 1 1 d . . . . .
H00T H 0.340192 1.060506 0.855286 0.043 Uiso 1 1 calc R . . . .
C00U C -0.0190(7) 0.5423(9) 0.6317(4) 0.0281(18) Uani 1 1 d . . . . .
H00P H 0.012556 0.482464 0.601369 0.034 Uiso 1 1 calc R . . . .
H00Q H -0.106163 0.538653 0.621564 0.034 Uiso 1 1 calc R . . . .
C00V C 0.3035(8) 1.0572(10) 0.7590(4) 0.0342(19) Uani 1 1 d . . . . .
H00V H 0.317711 1.150043 0.752531 0.041 Uiso 1 1 calc R . . . .
C00W C 0.3538(8) 0.4173(10) 0.5235(4) 0.036(2) Uani 1 1 d . . . . .
H00W H 0.354335 0.400971 0.479641 0.044 Uiso 1 1 calc R . . . .
C00X C 0.2304(7) 0.6473(10) 0.7792(4) 0.0303(19) Uani 1 1 d . . . . .
H00R H 0.150692 0.640573 0.790801 0.036 Uiso 1 1 calc R . . . .
H00U H 0.286773 0.604849 0.813607 0.036 Uiso 1 1 calc R . . . .
C00Y C 0.2671(8) 1.0074(10) 0.4936(4) 0.036(2) Uani 1 1 d . . . . .
H00X H 0.229703 0.979748 0.450966 0.054 Uiso 1 1 calc GR . . . .
H00Y H 0.352542 1.014571 0.495041 0.054 Uiso 1 1 calc GR . . . .
H H 0.235587 1.094956 0.503873 0.054 Uiso 1 1 calc GR . . . .
C00Z C 0.4137(8) 0.3331(11) 0.5691(5) 0.038(2) Uani 1 1 d . . . . .
H00Z H 0.454109 0.256507 0.556736 0.046 Uiso 1 1 calc R . . . .

loop_
_atom_site_aniso_label
_atom_site_aniso_U_11
_atom_site_aniso_U_22
_atom_site_aniso_U_33
_atom_site_aniso_U_23
_atom_site_aniso_U_13
_atom_site_aniso_U_12
Cu01 0.0221(5) 0.0327(5) 0.0172(4) 0.0006(4) 0.0059(3) -0.0015(4)
Cl02 0.0208(9) 0.0413(12) 0.0215(9) -0.0004(8) 0.0044(7) 0.0001(8)
Cl03 0.0268(9) 0.0361(11) 0.0197(8) -0.0005(7) 0.0078(7) -0.0005(8)
O004 0.024(3) 0.046(4) 0.037(3) -0.004(3) 0.002(3) 0.001(3)
O005 0.024(3) 0.055(4) 0.026(3) 0.000(3) 0.011(2) -0.007(3)
O006 0.031(3) 0.052(4) 0.028(3) 0.004(3) 0.009(3) -0.005(3)
O007 0.042(4) 0.036(4) 0.046(4) 0.005(3) 0.007(3) 0.003(3)
O008 0.040(4) 0.040(4) 0.038(4) -0.007(3) 0.011(3) 0.001(3)
O009 0.024(3) 0.062(5) 0.044(4) 0.009(3) 0.008(3) 0.006(3)
O00A 0.038(3) 0.052(4) 0.019(3) 0.004(3) 0.010(2) 0.001(3)
N00B 0.021(3) 0.025(4) 0.028(3) 0.000(3) 0.002(3) -0.001(3)
N00C 0.019(3) 0.029(4) 0.026(3) 0.001(3) 0.006(3) 0.008(3)
N00D 0.020(3) 0.040(4) 0.021(3) -0.002(3) 0.007(3) 0.002(3)
N00E 0.022(3) 0.036(4) 0.014(3) 0.001(3) 0.003(2) -0.002(3)
O00F 0.036(4) 0.088(6) 0.026(3) -0.022(3) 0.008(3) -0.004(4)
N00G 0.018(3) 0.026(3) 0.021(3) -0.002(2) 0.005(2) -0.001(2)
C00H 0.018(4) 0.037(5) 0.022(4) -0.002(3) 0.006(3) -0.007(3)
C00I 0.022(4) 0.049(6) 0.020(4) -0.004(3) 0.004(3) -0.003(4)
C00J 0.017(3) 0.045(5) 0.017(3) 0.000(3) 0.004(3) 0.005(3)
C00K 0.021(4) 0.036(5) 0.022(4) 0.000(3) 0.004(3) 0.002(3)
C00L 0.025(4) 0.029(4) 0.022(4) 0.003(3) 0.003(3) -0.002(3)
C00M 0.030(4) 0.037(5) 0.025(4) -0.003(3) 0.009(3) -0.001(4)
C00N 0.033(4) 0.037(5) 0.027(4) 0.004(3) 0.008(3) 0.004(4)
C00O 0.023(4) 0.036(5) 0.025(4) 0.001(3) 0.007(3) 0.003(3)
C00P 0.023(4) 0.039(5) 0.016(3) 0.000(3) 0.004(3) -0.007(3)
C00Q 0.025(4) 0.044(5) 0.027(4) 0.001(4) 0.005(3) -0.006(4)
C00R 0.027(4) 0.035(5) 0.020(4) 0.002(3) 0.004(3) -0.004(3)
C00S 0.025(4) 0.035(5) 0.034(4) -0.004(4) 0.007(3) 0.002(3)
C00T 0.021(4) 0.056(6) 0.030(4) -0.010(4) 0.003(3) -0.001(4)
C00U 0.018(4) 0.049(5) 0.017(3) 0.004(3) 0.001(3) 0.001(3)
C00V 0.030(4) 0.035(5) 0.039(5) -0.006(4) 0.010(4) -0.009(4)
C00W 0.032(5) 0.052(6) 0.028(4) -0.012(4) 0.015(4) -0.005(4)
C00X 0.023(4) 0.053(6) 0.016(3) -0.007(3) 0.007(3) 0.001(4)
C00Y 0.036(5) 0.035(5) 0.035(5) 0.011(4) 0.002(4) -0.006(4)
C00Z 0.023(4) 0.049(6) 0.043(5) -0.012(4) 0.009(4) 0.002(4)

loop_
_atom_type_symbol
_atom_type_description
_atom_type_scat_dispersion_real
_atom_type_scat_dispersion_imag
_atom_type_scat_source
C C 0.0033 0.0016 'International Tables Vol C Tables 4.2.6.8 and 6.1.1.4'
H H 0.0000 0.0000 'International Tables Vol C Tables 4.2.6.8 and 6.1.1.4'
Cl Cl 0.1484 0.1585 'International Tables Vol C Tables 4.2.6.8 and 6.1.1.4'
Cu Cu 0.3201 1.2651 'International Tables Vol C Tables 4.2.6.8 and 6.1.1.4'
N N 0.0061 0.0033 'International Tables Vol C Tables 4.2.6.8 and 6.1.1.4'
O O 0.0106 0.0060 'International Tables Vol C Tables 4.2.6.8 and 6.1.1.4'

loop_
_geom_angle_atom_site_label_1
_geom_angle_atom_site_label_2
_geom_angle_atom_site_label_3
_geom_angle
_geom_angle_site_symmetry_1
_geom_angle_site_symmetry_3
_geom_angle_publ_flag
N00B Cu01 N00C 94.3(3) . . ?
N00B Cu01 N00D 92.4(3) . . ?
N00B Cu01 N00E 95.5(3) . . ?
N00B Cu01 N00G 167.6(3) . . ?
N00C Cu01 N00D 137.2(3) . . ?
N00C Cu01 N00E 108.9(2) . . ?
N00C Cu01 N00G 82.9(3) . . ?
N00D Cu01 N00E 112.3(3) . . ?
N00G Cu01 N00D 81.7(3) . . ?
N00G Cu01 N00E 96.8(2) . . ?
O006 Cl02 O009 109.2(4) . . ?
O007 Cl02 O006 109.2(4) . . ?
O007 Cl02 O009 109.5(4) . . ?
O00F Cl02 O006 110.3(4) . . ?
O00F Cl02 O007 109.1(5) . . ?
O00F Cl02 O009 109.6(4) . . ?
O004 Cl03 O005 110.2(4) . . ?
O008 Cl03 O004 109.2(4) . . ?
O008 Cl03 O005 109.2(4) . . ?
O008 Cl03 O00A 111.5(4) . . ?
O00A Cl03 O004 108.3(4) . . ?
O00A Cl03 O005 108.4(4) . . ?
C00Q N00B Cu01 173.1(7) . . ?
C00J N00C Cu01 114.2(6) . . ?
C00N N00C Cu01 127.1(6) . . ?
C00N N00C C00J 118.5(7) . . ?
C00H N00D Cu01 111.3(5) . . ?
C00H N00D C00M 119.3(7) . . ?
C00M N00D Cu01 129.3(6) . . ?
C00O N00E Cu01 110.2(5) . . ?
C00O N00E C00R 108.5(6) . . ?
C00O N00E C00U 109.7(6) . . ?
C00R N00E Cu01 111.2(5) . . ?
C00R N00E C00U 105.6(6) . . ?
C00U N00E Cu01 111.5(5) . . ?
C00K N00G Cu01 100.8(4) . . ?
C00K N00G C00P 107.6(6) . . ?
C00K N00G C00X 111.2(6) . . ?
C00P N00G Cu01 116.8(5) . . ?
C00X N00G Cu01 109.2(5) . . ?
C00X N00G C00P 110.9(6) . . ?
N00D C00H C00K 113.4(7) . . ?
N00D C00H C00S 122.1(7) . . ?
C00S C00H C00K 124.5(8) . . ?
C00J C00I H00I 120.2 . . ?
C00T C00I H00I 120.2 . . ?
C00T C00I C00J 119.6(8) . . ?
N00C C00J C00I 121.0(8) . . ?
N00C C00J C00X 115.9(7) . . ?
C00I C00J C00X 123.0(7) . . ?
N00G C00K C00H 108.8(6) . . ?
N00G C00K H00A 109.9 . . ?
N00G C00K H00B 109.9 . . ?
C00H C00K H00A 109.9 . . ?
C00H C00K H00B 109.9 . . ?
H00A C00K H00B 108.3 . . ?
H00C C00L H00D 107.6 . . ?
C00P C00L H00C 108.7 . . ?
C00P C00L H00D 108.7 . . ?
C00U C00L H00C 108.7 . . ?
C00U C00L H00D 108.7 . . ?
C00U C00L C00P 114.4(6) . . ?
N00D C00M H00M 119.2 . . ?
N00D C00M C00W 121.7(8) . . ?
C00W C00M H00M 119.2 . . ?
N00C C00N H00N 118.6 . . ?
N00C C00N C00V 122.9(8) . . ?
C00V C00N H00N 118.6 . . ?
N00E C00O H00E 109.5 . . ?
N00E C00O H00F 109.5 . . ?
N00E C00O H00G 109.5 . . ?
H00E C00O H00F 109.5 . . ?
H00E C00O H00G 109.5 . . ?
H00F C00O H00G 109.5 . . ?
N00G C00P C00L 114.4(7) . . ?
N00G C00P H00H 108.7 . . ?
N00G C00P H00J 108.7 . . ?
C00L C00P H00H 108.7 . . ?
C00L C00P H00J 108.7 . . ?
H00H C00P H00J 107.6 . . ?
N00B C00Q C00Y 179.6(10) . . ?
N00E C00R H00K 109.5 . . ?
N00E C00R H00L 109.5 . . ?
N00E C00R H00O 109.5 . . ?
H00K C00R H00L 109.5 . . ?
H00K C00R H00O 109.5 . . ?
H00L C00R H00O 109.5 . . ?
C00H C00S H00S 121.0 . . ?
C00H C00S C00Z 117.9(8) . . ?
C00Z C00S H00S 121.0 . . ?
C00I C00T H00T 120.2 . . ?
C00I C00T C00V 119.6(9) . . ?
C00V C00T H00T 120.2 . . ?
N00E C00U C00L 115.0(7) . . ?
N00E C00U H00P 108.5 . . ?
N00E C00U H00Q 108.5 . . ?
C00L C00U H00P 108.5 . . ?
C00L C00U H00Q 108.5 . . ?
H00P C00U H00Q 107.5 . . ?
C00N C00V H00V 120.8 . . ?
C00T C00V C00N 118.4(9) . . ?
C00T C00V H00V 120.8 . . ?
C00M C00W H00W 120.5 . . ?
C00M C00W C00Z 118.9(8) . . ?
C00Z C00W H00W 120.5 . . ?
N00G C00X H00R 109.0 . . ?
N00G C00X H00U 109.0 . . ?
C00J C00X N00G 113.1(7) . . ?
C00J C00X H00R 109.0 . . ?
C00J C00X H00U 109.0 . . ?
H00R C00X H00U 107.8 . . ?
C00Q C00Y H00X 109.5 . . ?
C00Q C00Y H00Y 109.5 . . ?
C00Q C00Y H 109.5 . . ?
H00X C00Y H00Y 109.5 . . ?
H00X C00Y H 109.5 . . ?
H00Y C00Y H 109.5 . . ?
C00S C00Z H00Z 120.0 . . ?
C00W C00Z C00S 120.0(9) . . ?
C00W C00Z H00Z 120.0 . . ?

loop_
_geom_bond_atom_site_label_1
_geom_bond_atom_site_label_2
_geom_bond_distance
_geom_bond_site_symmetry_2
_geom_bond_publ_flag
Cu01 N00B 1.958(7) . ?
Cu01 N00C 2.033(7) . ?
Cu01 N00D 2.049(7) . ?
Cu01 N00E 2.154(6) . ?
Cu01 N00G 2.035(6) . ?
Cl02 O006 1.437(6) . ?
Cl02 O007 1.434(7) . ?
Cl02 O009 1.447(6) . ?
Cl02 O00F 1.424(6) . ?
Cl03 O004 1.445(6) . ?
Cl03 O005 1.452(6) . ?
Cl03 O008 1.434(7) . ?
Cl03 O00A 1.437(6) . ?
N00B C00Q 1.158(11) . ?
N00C C00J 1.362(10) . ?
N00C C00N 1.323(11) . ?
N00D C00H 1.342(10) . ?
N00D C00M 1.344(10) . ?
N00E C00O 1.462(10) . ?
N00E C00R 1.481(9) . ?
N00E C00U 1.490(11) . ?
N00G C00K 1.491(9) . ?
N00G C00P 1.512(10) . ?
N00G C00X 1.493(9) . ?
C00H C00K 1.503(10) . ?
C00H C00S 1.383(12) . ?
C00I H00I 0.9500 . ?
C00I C00J 1.388(11) . ?
C00I C00T 1.360(14) . ?
C00J C00X 1.466(13) . ?
C00K H00A 0.9900 . ?
C00K H00B 0.9900 . ?
C00L H00C 0.9900 . ?
C00L H00D 0.9900 . ?
C00L C00P 1.528(11) . ?
C00L C00U 1.520(10) . ?
C00M H00M 0.9500 . ?
C00M C00W 1.374(12) . ?
C00N H00N 0.9500 . ?
C00N C00V 1.387(12) . ?
C00O H00E 0.9800 . ?
C00O H00F 0.9800 . ?
C00O H00G 0.9800 . ?
C00P H00H 0.9900 . ?
C00P H00J 0.9900 . ?
C00Q C00Y 1.440(12) . ?
C00R H00K 0.9800 . ?
C00R H00L 0.9800 . ?
C00R H00O 0.9800 . ?
C00S H00S 0.9500 . ?
C00S C00Z 1.386(12) . ?
C00T H00T 0.9500 . ?
C00T C00V 1.376(13) . ?
C00U H00P 0.9900 . ?
C00U H00Q 0.9900 . ?
C00V H00V 0.9500 . ?
C00W H00W 0.9500 . ?
C00W C00Z 1.378(14) . ?
C00X H00R 0.9900 . ?
C00X H00U 0.9900 . ?
C00Y H00X 0.9800 . ?
C00Y H00Y 0.9800 . ?
C00Y H 0.9800 . ?
C00Z H00Z 0.9500 . ?
